data_7003126
loop_
_publ_author_name
'Chandrasekhar, Vadapalli'
'Azhakar, Ramachandran'
'Senapati, Tapas'
'Thilagar, Pakkirisamy'
'Ghosh, Surajit'
'Verma, Sandeep'
'Boomishankar, Ramamoorthy'
'Steiner, Alexander'
'K\"ogerler, Paul'

_publ_section_title
;
 Synthesis, structure, magnetism and nuclease activity of tetranuclear
 copper(ii) phosphonates containing ancillary 2,2&#x2032;-bipyridine or
 1,10-phenanthroline ligands
;
_journal_issue 9
_journal_name_full 'Dalton Transactions'
_journal_page_first 1150
_journal_page_last 1160
_journal_paper_doi 10.1039/b712876b
_journal_year 2008
_chemical_formula_sum 'C60 H65 Cu4 N11 O21 P2'
_chemical_formula_weight 1592.33
_chemical_name_systematic
;
?
;
_space_group_IT_number 15
_symmetry_cell_setting monoclinic
_symmetry_space_group_name_Hall '-C 2yc'
_symmetry_space_group_name_H-M 'C 1 2/c 1'
_atom_sites_solution_hydrogens geom
_atom_sites_solution_primary direct
_atom_sites_solution_secondary difmap
_audit_creation_method SHELXL-97
_cell_angle_alpha 90.00
_cell_angle_beta 106.76(2)
_cell_angle_gamma 90.00
_cell_formula_units_Z 4
_cell_length_a 24.125(5)
_cell_length_b 15.624(2)
_cell_length_c 18.860(4)
_cell_measurement_temperature 213(2)
_cell_volume 6807(2)
_computing_structure_refinement 'SHELXL-97 (Sheldrick, 1997)'
_computing_structure_solution 'SHELXS-97 (Sheldrick, 1990)'
_diffrn_ambient_temperature 213(2)
_diffrn_measured_fraction_theta_full 0.994
_diffrn_measured_fraction_theta_max 0.994
_diffrn_measurement_device_type 'STOE IPDS'
_diffrn_radiation_monochromator graphite
_diffrn_radiation_source 'fine-focus sealed tube'
_diffrn_radiation_type MoK\a
_diffrn_radiation_wavelength 0.71073
_diffrn_reflns_av_R_equivalents 0.0702
_diffrn_reflns_av_sigmaI/netI 0.0678
_diffrn_reflns_limit_h_max 25
_diffrn_reflns_limit_h_min -25
_diffrn_reflns_limit_k_max 16
_diffrn_reflns_limit_k_min -16
_diffrn_reflns_limit_l_max 20
_diffrn_reflns_limit_l_min -20
_diffrn_reflns_number 15756
_diffrn_reflns_theta_full 22.49
_diffrn_reflns_theta_max 22.49
_diffrn_reflns_theta_min 4.10
_exptl_absorpt_coefficient_mu 1.361
_exptl_absorpt_correction_type none
_exptl_crystal_colour blue
_exptl_crystal_density_diffrn 1.554
_exptl_crystal_density_method 'not measured'
_exptl_crystal_description parallelopiped
_exptl_crystal_F_000 3264
_exptl_crystal_size_max .1
_exptl_crystal_size_mid .1
_exptl_crystal_size_min .1
_refine_diff_density_max 0.656
_refine_diff_density_min -0.421
_refine_diff_density_rms 0.090
_refine_ls_extinction_method none
_refine_ls_goodness_of_fit_ref 0.921
_refine_ls_hydrogen_treatment mixed
_refine_ls_matrix_type full
_refine_ls_number_parameters 507
_refine_ls_number_reflns 4429
_refine_ls_number_restraints 190
_refine_ls_restrained_S_all 1.004
_refine_ls_R_factor_all 0.0695
_refine_ls_R_factor_gt 0.0471
_refine_ls_shift/su_max 0.002
_refine_ls_shift/su_mean 0.000
_refine_ls_structure_factor_coef Fsqd
_refine_ls_weighting_details 'calc w=1/[\s^2^(Fo^2^)+(0.0918P)^2^+0.0000P] where P=(Fo^2^+2Fc^2^)/3'
_refine_ls_weighting_scheme calc
_refine_ls_wR_factor_gt 0.1243
_refine_ls_wR_factor_ref 0.1325
_reflns_number_gt 3093
_reflns_number_total 4429
_reflns_threshold_expression >2sigma(I)
_cod_data_source_file b712876b.txt
_cod_data_source_block compound4
_cod_depositor_comments
;
The following automatic conversions were performed:
'_symmetry_cell_setting' value 'Monoclinic' changed to 'monoclinic'
according to '/home/saulius/struct/CIF-dictionaries/cif_core.dic'
dictionary named 'cif_core.dic' version 2.4.1 from 2010-06-29.

Automatic conversion script
Id: cif_fix_enum 1527 2010-12-29 10:47:43Z saulius 
;
_cod_original_sg_symbol_H-M C2/c
_cod_database_code 7003126

loop_
_symmetry_equiv_pos_as_xyz
'x, y, z'
'-x, y, -z+1/2'
'x+1/2, y+1/2, z'
'-x+1/2, y+1/2, -z+1/2'
'-x, -y, -z'
'x, -y, z-1/2'
'-x+1/2, -y+1/2, -z'
'x+1/2, -y+1/2, z-1/2'

loop_
_atom_site_label
_atom_site_type_symbol
_atom_site_fract_x
_atom_site_fract_y
_atom_site_fract_z
_atom_site_U_iso_or_equiv
_atom_site_adp_type
_atom_site_occupancy
_atom_site_symmetry_multiplicity
_atom_site_calc_flag
_atom_site_refinement_flags
_atom_site_disorder_assembly
_atom_site_disorder_group
Cu1 Cu -0.00188(3) 0.57744(5) 0.16320(4) 0.0338(2) Uani 1 1 d . . .
Cu2 Cu 0.01566(3) 0.79815(5) 0.14386(4) 0.0322(2) Uani 1 1 d . . .
P1 P 0.07933(7) 0.71504(10) 0.29630(8) 0.0301(4) Uani 1 1 d . . .
N1 N 0.0699(2) 0.5255(3) 0.1487(3) 0.0388(13) Uani 1 1 d . . .
N2 N -0.0120(2) 0.6167(3) 0.0577(3) 0.0370(13) Uani 1 1 d . . .
N3 N 0.0754(2) 0.7906(3) 0.0880(3) 0.0368(12) Uani 1 1 d . . .
N4 N -0.0253(2) 0.8677(3) 0.0547(3) 0.0360(12) Uani 1 1 d . . .
O1 O 0.05221(16) 0.7060(2) 0.2120(2) 0.0324(9) Uani 1 1 d . . .
O2 O 0.07246(17) 0.6333(3) 0.3367(2) 0.0367(10) Uani 1 1 d . . .
O3 O 0.05480(17) 0.7940(2) 0.3258(2) 0.0320(9) Uani 1 1 d . . .
O4 O 0.0000 0.5137(4) 0.2500 0.0473(16) Uani 1 2 d S . .
H4 H 0.0000 0.4535 0.2500 0.057 Uiso 1 2 calc SR . .
O5 O 0.0555(2) 0.9119(3) 0.2165(3) 0.0486(12) Uani 1 1 d D . .
H5V H 0.053(4) 0.894(5) 0.257(3) 0.073 Uiso 1 1 d D . .
H5W H 0.092(2) 0.913(5) 0.225(5) 0.073 Uiso 1 1 d D . .
C1 C 0.1559(3) 0.7317(4) 0.3131(3) 0.0342(14) Uani 1 1 d . . .
H1 H 0.1607 0.7763 0.2780 0.041 Uiso 1 1 calc R . .
C2 C 0.1864(3) 0.6516(5) 0.2977(4) 0.0528(18) Uani 1 1 d . . .
H2A H 0.1690 0.6339 0.2462 0.063 Uiso 1 1 calc R . .
H2B H 0.1806 0.6052 0.3298 0.063 Uiso 1 1 calc R . .
C3 C 0.2510(3) 0.6663(6) 0.3110(6) 0.078(3) Uani 1 1 d . . .
H3A H 0.2696 0.6120 0.3049 0.093 Uiso 1 1 calc R . .
H3B H 0.2569 0.7065 0.2740 0.093 Uiso 1 1 calc R . .
C4 C 0.2788(4) 0.7008(7) 0.3864(6) 0.085(3) Uani 1 1 d . . .
H4A H 0.2772 0.6576 0.4234 0.102 Uiso 1 1 calc R . .
H4B H 0.3197 0.7130 0.3917 0.102 Uiso 1 1 calc R . .
C5 C 0.2499(3) 0.7804(6) 0.4008(5) 0.070(2) Uani 1 1 d . . .
H5A H 0.2542 0.8253 0.3665 0.084 Uiso 1 1 calc R . .
H5B H 0.2686 0.8002 0.4513 0.084 Uiso 1 1 calc R . .
C6 C 0.1858(3) 0.7644(5) 0.3910(4) 0.0534(19) Uani 1 1 d . . .
H6A H 0.1815 0.7221 0.4275 0.064 Uiso 1 1 calc R . .
H6B H 0.1673 0.8176 0.3998 0.064 Uiso 1 1 calc R . .
C7 C 0.1110(3) 0.4816(4) 0.1963(4) 0.0542(19) Uani 1 1 d . . .
H7 H 0.1063 0.4686 0.2429 0.065 Uiso 1 1 calc R . .
C8 C 0.1619(3) 0.4534(5) 0.1801(6) 0.067(2) Uani 1 1 d . . .
H8 H 0.1907 0.4230 0.2153 0.081 Uiso 1 1 calc R . .
C9 C 0.1678(4) 0.4715(5) 0.1123(6) 0.071(3) Uani 1 1 d . . .
H9 H 0.2013 0.4531 0.1008 0.086 Uiso 1 1 calc R . .
C10 C 0.1255(3) 0.5168(5) 0.0592(5) 0.057(2) Uani 1 1 d . . .
C11 C 0.1269(4) 0.5375(5) -0.0140(6) 0.072(3) Uani 1 1 d . . .
H11 H 0.1586 0.5197 -0.0297 0.086 Uiso 1 1 calc R . .
C12 C 0.0845(5) 0.5815(5) -0.0607(5) 0.070(3) Uani 1 1 d . . .
H12 H 0.0869 0.5932 -0.1086 0.084 Uiso 1 1 calc R . .
C13 C 0.0352(4) 0.6113(5) -0.0400(4) 0.052(2) Uani 1 1 d . . .
C14 C -0.0107(4) 0.6595(5) -0.0847(4) 0.061(2) Uani 1 1 d . . .
H14 H -0.0106 0.6750 -0.1328 0.073 Uiso 1 1 calc R . .
C15 C -0.0552(4) 0.6836(5) -0.0591(4) 0.057(2) Uani 1 1 d . . .
H15 H -0.0862 0.7153 -0.0894 0.069 Uiso 1 1 calc R . .
C16 C -0.0549(3) 0.6614(4) 0.0127(4) 0.0439(16) Uani 1 1 d . . .
H16 H -0.0861 0.6785 0.0299 0.053 Uiso 1 1 calc R . .
C17 C 0.0772(3) 0.5432(4) 0.0816(4) 0.0420(17) Uani 1 1 d . . .
C18 C 0.0327(3) 0.5915(4) 0.0317(4) 0.0404(16) Uani 1 1 d . . .
C19 C 0.1262(3) 0.7510(4) 0.1068(4) 0.0445(17) Uani 1 1 d . . .
H19 H 0.1391 0.7252 0.1537 0.053 Uiso 1 1 calc R . .
C20 C 0.1617(3) 0.7461(5) 0.0590(4) 0.0544(19) Uani 1 1 d . . .
H20 H 0.1974 0.7172 0.0736 0.065 Uiso 1 1 calc R . .
C21 C 0.1431(4) 0.7842(5) -0.0090(4) 0.056(2) Uani 1 1 d . . .
H21 H 0.1663 0.7812 -0.0415 0.068 Uiso 1 1 calc R . .
C22 C 0.0907(3) 0.8271(4) -0.0308(4) 0.0456(17) Uani 1 1 d . . .
C23 C 0.0666(4) 0.8686(5) -0.1004(4) 0.061(2) Uani 1 1 d . . .
H23 H 0.0879 0.8688 -0.1350 0.073 Uiso 1 1 calc R . .
C24 C 0.0149(4) 0.9072(5) -0.1182(4) 0.062(2) Uani 1 1 d . . .
H24 H 0.0008 0.9330 -0.1650 0.074 Uiso 1 1 calc R . .
C25 C -0.0193(3) 0.9100(4) -0.0675(4) 0.0458(18) Uani 1 1 d . . .
C26 C -0.0736(3) 0.9473(5) -0.0814(4) 0.056(2) Uani 1 1 d . . .
H26 H -0.0910 0.9730 -0.1275 0.067 Uiso 1 1 calc R . .
C27 C -0.1020(3) 0.9466(4) -0.0281(4) 0.0497(18) Uani 1 1 d . . .
H27 H -0.1383 0.9733 -0.0369 0.060 Uiso 1 1 calc R . .
C28 C -0.0767(3) 0.9061(4) 0.0391(4) 0.0450(17) Uani 1 1 d . . .
H28 H -0.0967 0.9059 0.0751 0.054 Uiso 1 1 calc R . .
C29 C 0.0578(3) 0.8288(4) 0.0197(4) 0.0388(16) Uani 1 1 d . . .
C30 C 0.0029(3) 0.8699(4) 0.0018(4) 0.0384(16) Uani 1 1 d . . .
N5 N 0.1300(8) 0.7453(10) 0.7815(10) 0.096(6) Uani 0.50 1 d PDU . .
O51 O 0.1723(7) 0.7514(12) 0.8178(8) 0.110(6) Uani 0.50 1 d PDU . .
O52 O 0.0985(12) 0.6914(14) 0.7828(16) 0.227(11) Uani 0.50 1 d PDU . .
O53 O 0.1074(9) 0.7950(13) 0.7427(10) 0.156(7) Uani 0.50 1 d PDU . .
N6 N 0.2489(15) 0.9271(19) 1.0761(13) 0.193(12) Uani 0.50 1 d PDU . .
O61 O 0.2296(8) 0.9660(14) 1.0215(14) 0.172(8) Uani 0.50 1 d PDU . .
O62 O 0.2463(7) 0.9215(11) 1.1320(9) 0.122(6) Uani 0.50 1 d PDU . .
O63 O 0.2774(12) 0.8701(17) 1.0680(16) 0.237(12) Uani 0.50 1 d PDU . .
N7 N 0.2060(8) 0.9466(12) 0.8989(11) 0.123(7) Uani 0.50 1 d PDU . .
O71 O 0.1969(8) 1.0105(12) 0.9198(14) 0.164(7) Uani 0.50 1 d PDU . .
O72 O 0.2288(10) 0.9012(16) 0.9443(13) 0.201(10) Uani 0.50 1 d PDU . .
O73 O 0.2013(8) 0.9219(11) 0.8432(9) 0.119(6) Uani 0.50 1 d PDU . .
O10 O 0.1719(3) 0.9451(6) 0.2290(5) 0.146(4) Uani 1 1 d . . .
O11 O 0.0296(8) 0.6744(9) 0.7619(8) 0.119(8) Uani 0.50 1 d P . .

loop_
_atom_site_aniso_label
_atom_site_aniso_U_11
_atom_site_aniso_U_22
_atom_site_aniso_U_33
_atom_site_aniso_U_23
_atom_site_aniso_U_13
_atom_site_aniso_U_12
Cu1 0.0385(5) 0.0324(4) 0.0320(4) -0.0025(3) 0.0125(3) 0.0038(3)
Cu2 0.0339(4) 0.0324(4) 0.0320(4) 0.0018(3) 0.0124(3) -0.0002(3)
P1 0.0293(9) 0.0300(9) 0.0314(8) 0.0019(7) 0.0096(7) 0.0007(7)
N1 0.043(3) 0.036(3) 0.037(3) -0.009(3) 0.010(3) 0.002(3)
N2 0.040(3) 0.032(3) 0.039(3) -0.012(2) 0.010(3) -0.007(3)
N3 0.042(3) 0.034(3) 0.034(3) 0.000(2) 0.011(2) -0.002(3)
N4 0.039(3) 0.033(3) 0.039(3) 0.000(2) 0.016(3) -0.005(3)
O1 0.030(2) 0.032(2) 0.035(2) -0.0008(18) 0.0098(18) 0.0021(18)
O2 0.034(2) 0.038(2) 0.038(2) 0.010(2) 0.0095(19) -0.0009(19)
O3 0.034(2) 0.032(2) 0.031(2) -0.0039(18) 0.0108(18) -0.0022(19)
O4 0.070(5) 0.032(3) 0.044(4) 0.000 0.022(3) 0.000
O5 0.054(3) 0.042(3) 0.047(3) 0.007(2) 0.009(3) -0.008(2)
C1 0.032(3) 0.033(3) 0.038(3) 0.004(3) 0.012(3) -0.001(3)
C2 0.042(4) 0.046(4) 0.072(5) 0.002(4) 0.019(4) 0.007(3)
C3 0.038(5) 0.081(6) 0.124(8) -0.002(6) 0.037(5) 0.007(4)
C4 0.036(5) 0.095(7) 0.115(8) 0.026(6) 0.006(5) -0.001(5)
C5 0.047(5) 0.081(6) 0.073(6) 0.008(5) 0.002(4) -0.016(5)
C6 0.029(4) 0.075(5) 0.050(4) -0.003(4) 0.002(3) -0.007(4)
C7 0.055(5) 0.042(4) 0.060(5) -0.011(4) 0.008(4) 0.004(4)
C8 0.042(5) 0.049(5) 0.106(7) -0.012(5) 0.013(5) 0.015(4)
C9 0.052(5) 0.050(5) 0.122(8) -0.025(5) 0.042(6) -0.004(4)
C10 0.056(5) 0.037(4) 0.089(6) -0.018(4) 0.040(5) -0.006(4)
C11 0.084(7) 0.049(5) 0.111(8) -0.019(5) 0.074(6) -0.009(5)
C12 0.111(8) 0.048(5) 0.076(6) -0.017(5) 0.067(6) -0.021(5)
C13 0.077(6) 0.044(4) 0.046(4) -0.013(4) 0.033(4) -0.020(4)
C14 0.104(7) 0.043(4) 0.038(4) -0.006(4) 0.027(5) -0.024(5)
C15 0.080(6) 0.046(5) 0.035(4) 0.003(3) 0.001(4) -0.011(4)
C16 0.047(4) 0.035(4) 0.041(4) -0.006(3) 0.000(3) -0.002(3)
C17 0.044(4) 0.031(3) 0.056(4) -0.013(3) 0.023(4) -0.003(3)
C18 0.050(4) 0.034(4) 0.043(4) -0.013(3) 0.021(3) -0.011(3)
C19 0.041(4) 0.052(4) 0.044(4) -0.001(3) 0.017(3) -0.002(4)
C20 0.046(4) 0.058(5) 0.066(5) -0.012(4) 0.028(4) -0.004(4)
C21 0.071(5) 0.058(5) 0.055(5) -0.009(4) 0.041(4) -0.017(4)
C22 0.057(5) 0.045(4) 0.044(4) -0.006(3) 0.028(4) -0.008(4)
C23 0.085(6) 0.063(5) 0.048(5) 0.000(4) 0.040(5) -0.013(5)
C24 0.088(7) 0.060(5) 0.040(4) 0.006(4) 0.022(4) -0.020(5)
C25 0.062(5) 0.039(4) 0.034(4) 0.001(3) 0.011(3) -0.016(4)
C26 0.066(5) 0.041(4) 0.047(4) 0.018(3) -0.002(4) -0.010(4)
C27 0.047(4) 0.044(4) 0.054(4) 0.014(4) 0.008(4) -0.005(3)
C28 0.045(4) 0.035(4) 0.053(4) 0.005(3) 0.011(3) -0.005(3)
C29 0.043(4) 0.034(4) 0.043(4) -0.004(3) 0.018(3) -0.009(3)
C30 0.051(4) 0.026(3) 0.039(4) -0.003(3) 0.014(3) -0.012(3)
N5 0.162(15) 0.050(9) 0.112(13) -0.024(9) 0.098(12) -0.027(10)
O51 0.115(11) 0.162(13) 0.078(9) -0.001(9) 0.069(9) 0.008(10)
O52 0.28(2) 0.222(19) 0.200(17) -0.053(15) 0.104(16) -0.001(17)
O53 0.215(16) 0.141(14) 0.134(13) 0.008(11) 0.085(12) 0.030(13)
N6 0.152(17) 0.159(17) 0.257(19) -0.021(16) 0.038(15) -0.038(14)
O61 0.089(11) 0.164(15) 0.272(18) -0.056(15) 0.066(13) -0.012(11)
O62 0.126(11) 0.135(11) 0.106(10) -0.074(9) 0.036(9) -0.084(9)
O63 0.194(18) 0.186(18) 0.32(2) 0.053(16) 0.059(16) -0.024(15)
N7 0.076(11) 0.103(14) 0.218(17) 0.036(14) 0.084(13) -0.005(10)
O71 0.117(12) 0.103(11) 0.312(19) -0.047(13) 0.124(13) -0.007(10)
O72 0.144(15) 0.201(17) 0.29(2) 0.033(15) 0.110(15) -0.039(13)
O73 0.130(12) 0.131(12) 0.121(11) -0.036(10) 0.077(10) -0.029(10)
O10 0.088(5) 0.154(8) 0.164(8) 0.066(6) -0.013(5) -0.051(5)
O11 0.23(2) 0.087(9) 0.040(9) -0.007(7) 0.041(14) -0.006(10)

loop_
_atom_type_symbol
_atom_type_description
_atom_type_scat_dispersion_real
_atom_type_scat_dispersion_imag
_atom_type_scat_source
C C 0.0033 0.0016 'International Tables Vol C Tables 4.2.6.8 and 6.1.1.4'
H H 0.0000 0.0000 'International Tables Vol C Tables 4.2.6.8 and 6.1.1.4'
N N 0.0061 0.0033 'International Tables Vol C Tables 4.2.6.8 and 6.1.1.4'
O O 0.0106 0.0060 'International Tables Vol C Tables 4.2.6.8 and 6.1.1.4'
P P 0.1023 0.0942 'International Tables Vol C Tables 4.2.6.8 and 6.1.1.4'
Cu Cu 0.3201 1.2651 'International Tables Vol C Tables 4.2.6.8 and 6.1.1.4'

loop_
_geom_angle_atom_site_label_1
_geom_angle_atom_site_label_2
_geom_angle_atom_site_label_3
_geom_angle
_geom_angle_site_symmetry_1
_geom_angle_site_symmetry_3
_geom_angle_publ_flag
O4 Cu1 O2 92.19(15) . 2 ?
O4 Cu1 N1 95.62(18) . . ?
O2 Cu1 N1 172.0(2) 2 . ?
O4 Cu1 N2 165.2(2) . . ?
O2 Cu1 N2 90.43(19) 2 . ?
N1 Cu1 N2 81.6(2) . . ?
O4 Cu1 O1 103.29(16) . . ?
O2 Cu1 O1 90.19(15) 2 . ?
N1 Cu1 O1 89.75(17) . . ?
N2 Cu1 O1 91.23(16) . . ?
O3 Cu2 O1 92.81(16) 2 . ?
O3 Cu2 N4 90.21(18) 2 . ?
O1 Cu2 N4 165.04(18) . . ?
O3 Cu2 N3 165.39(19) 2 . ?
O1 Cu2 N3 92.59(19) . . ?
N4 Cu2 N3 81.2(2) . . ?
O3 Cu2 O5 95.83(17) 2 . ?
O1 Cu2 O5 98.44(17) . . ?
N4 Cu2 O5 95.82(19) . . ?
N3 Cu2 O5 96.79(19) . . ?
O2 P1 O3 112.5(2) . . ?
O2 P1 O1 111.4(2) . . ?
O3 P1 O1 110.7(2) . . ?
O2 P1 C1 106.7(3) . . ?
O3 P1 C1 107.6(3) . . ?
O1 P1 C1 107.6(2) . . ?
C7 N1 C17 117.9(6) . . ?
C7 N1 Cu1 128.8(5) . . ?
C17 N1 Cu1 113.2(4) . . ?
C16 N2 C18 118.1(6) . . ?
C16 N2 Cu1 129.5(4) . . ?
C18 N2 Cu1 112.4(4) . . ?
C19 N3 C29 117.8(5) . . ?
C19 N3 Cu2 129.1(4) . . ?
C29 N3 Cu2 113.0(4) . . ?
C28 N4 C30 117.2(5) . . ?
C28 N4 Cu2 129.1(4) . . ?
C30 N4 Cu2 113.5(4) . . ?
P1 O1 Cu2 125.8(2) . . ?
P1 O1 Cu1 119.2(2) . . ?
Cu2 O1 Cu1 105.55(16) . . ?
P1 O2 Cu1 127.5(2) . 2 ?
P1 O3 Cu2 126.3(2) . 2 ?
Cu1 O4 Cu1 117.0(3) 2 . ?
C2 C1 C6 109.8(6) . . ?
C2 C1 P1 112.0(4) . . ?
C6 C1 P1 113.1(4) . . ?
C1 C2 C3 111.8(6) . . ?
C4 C3 C2 111.7(7) . . ?
C5 C4 C3 111.8(8) . . ?
C4 C5 C6 110.7(7) . . ?
C1 C6 C5 110.5(6) . . ?
N1 C7 C8 122.7(8) . . ?
C9 C8 C7 118.1(8) . . ?
C8 C9 C10 121.9(7) . . ?
C9 C10 C17 115.3(7) . . ?
C9 C10 C11 126.4(8) . . ?
C17 C10 C11 118.3(8) . . ?
C12 C11 C10 122.0(7) . . ?
C11 C12 C13 121.7(8) . . ?
C14 C13 C18 116.9(7) . . ?
C14 C13 C12 125.7(7) . . ?
C18 C13 C12 117.4(8) . . ?
C15 C14 C13 120.3(7) . . ?
C14 C15 C16 119.7(8) . . ?
N2 C16 C15 122.3(7) . . ?
N1 C17 C10 124.1(7) . . ?
N1 C17 C18 116.7(5) . . ?
C10 C17 C18 119.2(6) . . ?
N2 C18 C13 122.6(7) . . ?
N2 C18 C17 116.0(6) . . ?
C13 C18 C17 121.3(6) . . ?
N3 C19 C20 122.5(7) . . ?
C21 C20 C19 118.8(7) . . ?
C20 C21 C22 120.8(6) . . ?
C21 C22 C29 117.0(6) . . ?
C21 C22 C23 125.9(6) . . ?
C29 C22 C23 117.1(7) . . ?
C24 C23 C22 122.5(7) . . ?
C23 C24 C25 121.4(7) . . ?
C26 C25 C30 116.6(6) . . ?
C26 C25 C24 125.6(7) . . ?
C30 C25 C24 117.8(7) . . ?
C27 C26 C25 120.3(6) . . ?
C26 C27 C28 119.4(7) . . ?
N4 C28 C27 122.8(6) . . ?
N3 C29 C22 123.1(6) . . ?
N3 C29 C30 115.8(5) . . ?
C22 C29 C30 121.1(6) . . ?
N4 C30 C25 123.7(6) . . ?
N4 C30 C29 116.2(6) . . ?
C25 C30 C29 120.1(6) . . ?
O51 N5 O53 124.7(17) . . ?
O51 N5 O52 125(2) . . ?
O53 N5 O52 109.3(16) . . ?
N5 O52 O11 140(2) . . ?
N5 O52 O53 34.6(9) . . ?
O11 O52 O53 106.3(19) . . ?
N5 O53 O52 36.1(9) . . ?
O62 N6 O63 106(2) . . ?
O62 N6 O61 141(3) . . ?
O63 N6 O61 113(2) . . ?
N6 O61 O72 109(2) . . ?
N6 O62 O63 38.8(11) . . ?
N6 O63 O62 35.6(10) . . ?
O73 N7 O71 133(2) . . ?
O73 N7 O72 113.6(19) . . ?
O71 N7 O72 113(2) . . ?
N7 O72 O61 99(2) . . ?
O11 O11 O52 169.6(13) 2_556 . ?

loop_
_geom_bond_atom_site_label_1
_geom_bond_atom_site_label_2
_geom_bond_distance
_geom_bond_site_symmetry_2
_geom_bond_publ_flag
Cu1 O4 1.906(3) . ?
Cu1 O2 1.914(4) 2 ?
Cu1 N1 2.002(5) . ?
Cu1 N2 2.028(5) . ?
Cu1 O1 2.428(4) . ?
Cu2 O3 1.945(4) 2 ?
Cu2 O1 1.961(4) . ?
Cu2 N4 2.007(5) . ?
Cu2 N3 2.019(5) . ?
Cu2 O5 2.280(5) . ?
P1 O2 1.520(4) . ?
P1 O3 1.540(4) . ?
P1 O1 1.542(4) . ?
P1 C1 1.802(6) . ?
N1 C7 1.320(9) . ?
N1 C17 1.356(8) . ?
N2 C16 1.331(8) . ?
N2 C18 1.365(8) . ?
N3 C19 1.327(8) . ?
N3 C29 1.371(8) . ?
N4 C28 1.332(8) . ?
N4 C30 1.361(8) . ?
O2 Cu1 1.914(4) 2 ?
O3 Cu2 1.945(4) 2 ?
O4 Cu1 1.906(3) 2 ?
C1 C2 1.521(9) . ?
C1 C6 1.526(9) . ?
C2 C3 1.524(10) . ?
C3 C4 1.489(14) . ?
C4 C5 1.487(13) . ?
C5 C6 1.526(10) . ?
C7 C8 1.420(11) . ?
C8 C9 1.355(12) . ?
C9 C10 1.398(12) . ?
C10 C17 1.412(9) . ?
C10 C11 1.426(12) . ?
C11 C12 1.332(13) . ?
C12 C13 1.433(11) . ?
C13 C14 1.402(11) . ?
C13 C18 1.404(9) . ?
C14 C15 1.352(11) . ?
C15 C16 1.396(10) . ?
C17 C18 1.423(10) . ?
C19 C20 1.413(9) . ?
C20 C21 1.367(11) . ?
C21 C22 1.386(11) . ?
C22 C29 1.404(9) . ?
C22 C23 1.429(11) . ?
C23 C24 1.337(11) . ?
C24 C25 1.433(10) . ?
C25 C26 1.388(11) . ?
C25 C30 1.408(9) . ?
C26 C27 1.369(10) . ?
C27 C28 1.391(9) . ?
C29 C30 1.423(9) . ?
N5 O51 1.057(14) . ?
N5 O53 1.099(14) . ?
N5 O52 1.140(15) . ?
O52 O11 1.61(3) . ?
O52 O53 1.827(19) . ?
N6 O62 1.078(15) . ?
N6 O63 1.162(17) . ?
N6 O61 1.169(15) . ?
O61 O72 1.77(3) . ?
O62 O63 1.78(2) . ?
N7 O73 1.094(14) . ?
N7 O71 1.119(14) . ?
N7 O72 1.127(15) . ?
O11 O11 1.37(4) 2_556 ?
